data_7019767
loop_
_publ_author_name
'Duan, Xin-E'
'Yuan, Shi-Fang'
'Tong, Hong-Bo'
'Bai, Sheng-Di'
'Wei, Xue-Hong'
'Liu, Dian-Sheng'

_publ_section_title
;
 Metal (Mg, Fe, Co, Zr and Ti) complexes derived from aminosilyl
 substituted aminopyridinato ligand: synthesis, structures and ethylene
 polymerization behaviors of the group 4 complexes.
;
_journal_issue 31
_journal_name_full 'Dalton transactions (Cambridge, England : 2003)'
_journal_page_first 9460
_journal_page_last 9467
_journal_paper_doi 10.1039/c2dt30463e
_journal_volume 41
_journal_year 2012
_chemical_formula_moiety 'C22 H32 Cl4 N4 O3 Ti2'
_chemical_formula_sum 'C22 H32 Cl4 N4 O3 Ti2'
_chemical_formula_weight 638.12
_chemical_melting_point 403
_chemical_name_systematic
;
?
;
_space_group_IT_number 14
_symmetry_cell_setting monoclinic
_symmetry_space_group_name_Hall '-P 2yn'
_symmetry_space_group_name_H-M 'P 1 21/n 1'
_atom_sites_solution_hydrogens geom
_atom_sites_solution_primary direct
_atom_sites_solution_secondary difmap
_audit_creation_method SHELXL-97
_cell_angle_alpha 90.00
_cell_angle_beta 93.202(5)
_cell_angle_gamma 90.00
_cell_formula_units_Z 4
_cell_length_a 15.206(6)
_cell_length_b 11.636(4)
_cell_length_c 15.911(6)
_cell_measurement_reflns_used 6973
_cell_measurement_temperature 238(2)
_cell_measurement_theta_max 26.92
_cell_measurement_theta_min 2.21
_cell_volume 2810.8(18)
_computing_cell_refinement SAINT
_computing_data_collection SMART
_computing_data_reduction SAINT
_computing_molecular_graphics SHELXTL
_computing_publication_material SHELXTL
_computing_structure_refinement 'SHELXL-97 (Sheldrick, 1997)'
_computing_structure_solution 'SHELXS-97 (Sheldrick, 1990)'
_diffrn_ambient_temperature 238(2)
_diffrn_measured_fraction_theta_full 0.999
_diffrn_measured_fraction_theta_max 0.999
_diffrn_measurement_device_type 'CCD AREA DETECOR'
_diffrn_measurement_method /w
_diffrn_radiation_monochromator graphite
_diffrn_radiation_source 'fine-focus sealed tube'
_diffrn_radiation_type MoK\a
_diffrn_radiation_wavelength 0.71073
_diffrn_reflns_av_R_equivalents 0.0644
_diffrn_reflns_av_sigmaI/netI 0.0423
_diffrn_reflns_limit_h_max 18
_diffrn_reflns_limit_h_min -18
_diffrn_reflns_limit_k_max 13
_diffrn_reflns_limit_k_min -13
_diffrn_reflns_limit_l_max 18
_diffrn_reflns_limit_l_min -18
_diffrn_reflns_number 29060
_diffrn_reflns_theta_full 25.01
_diffrn_reflns_theta_max 25.01
_diffrn_reflns_theta_min 1.80
_exptl_absorpt_coefficient_mu 0.979
_exptl_absorpt_correction_T_max 0.8282
_exptl_absorpt_correction_T_min 0.7577
_exptl_absorpt_correction_type multi-scan
_exptl_absorpt_process_details sadabs
_exptl_crystal_colour red
_exptl_crystal_density_diffrn 1.508
_exptl_crystal_density_method 'not measured'
_exptl_crystal_description block
_exptl_crystal_F_000 1312
_exptl_crystal_size_max 0.30
_exptl_crystal_size_mid 0.20
_exptl_crystal_size_min 0.20
_refine_diff_density_max 0.800
_refine_diff_density_min -0.409
_refine_diff_density_rms 0.063
_refine_ls_extinction_method none
_refine_ls_goodness_of_fit_ref 1.027
_refine_ls_hydrogen_treatment constr
_refine_ls_matrix_type full
_refine_ls_number_parameters 316
_refine_ls_number_reflns 4948
_refine_ls_number_restraints 0
_refine_ls_restrained_S_all 1.027
_refine_ls_R_factor_all 0.0516
_refine_ls_R_factor_gt 0.0378
_refine_ls_shift/su_max 0.001
_refine_ls_shift/su_mean 0.000
_refine_ls_structure_factor_coef Fsqd
_refine_ls_weighting_details 'calc w=1/[\s^2^(Fo^2^)+(0.0356P)^2^+3.5053P] where P=(Fo^2^+2Fc^2^)/3'
_refine_ls_weighting_scheme calc
_refine_ls_wR_factor_gt 0.0902
_refine_ls_wR_factor_ref 0.1009
_reflns_number_gt 3999
_reflns_number_total 4948
_reflns_threshold_expression >2sigma(I)
_cod_data_source_file c2dt30463e.txt
_cod_data_source_block 4
_cod_depositor_comments
;
The following automatic conversions were performed:

'_symmetry_cell_setting' value 'Monoclinic' changed to 'monoclinic'
according to /home/saulius/struct/CIF-dictionaries/cif_core.dic
dictionary named 'cif_core.dic' version 2.4.1 from 2010-06-29.

Automatic conversion script
Id: cif_fix_values 1891 2012-01-12 08:04:46Z andrius 
;
_cod_original_cell_volume 2810.7(18)
_cod_original_sg_symbol_H-M P2(1)/n
_cod_database_code 7019767

loop_
_symmetry_equiv_pos_as_xyz
'x, y, z'
'-x+1/2, y+1/2, -z+1/2'
'-x, -y, -z'
'x-1/2, -y-1/2, z-1/2'

loop_
_atom_site_label
_atom_site_type_symbol
_atom_site_fract_x
_atom_site_fract_y
_atom_site_fract_z
_atom_site_U_iso_or_equiv
_atom_site_adp_type
_atom_site_occupancy
_atom_site_symmetry_multiplicity
_atom_site_calc_flag
_atom_site_refinement_flags
Ti1 Ti 0.77929(3) 0.73008(4) 0.08784(3) 0.02580(14) Uani 1 1 d .
Ti2 Ti 0.73813(3) 0.75932(5) -0.09790(3) 0.02729(14) Uani 1 1 d .
Cl1 Cl 0.83886(5) 0.91321(7) 0.10815(5) 0.03709(19) Uani 1 1 d .
Cl2 Cl 0.72552(6) 0.54204(7) 0.09263(5) 0.0417(2) Uani 1 1 d .
Cl3 Cl 0.80955(6) 0.70510(8) -0.22372(5) 0.0498(2) Uani 1 1 d .
Cl4 Cl 0.61803(5) 0.84747(8) -0.18313(5) 0.0475(2) Uani 1 1 d .
N1 N 0.65382(16) 0.7890(2) 0.13655(15) 0.0351(6) Uani 1 1 d .
N2 N 0.68299(15) 0.7894(2) 0.00187(14) 0.0296(5) Uani 1 1 d .
N3 N 0.91438(15) 0.6654(2) 0.08579(15) 0.0319(6) Uani 1 1 d .
N4 N 0.83131(15) 0.7043(2) -0.02909(14) 0.0295(5) Uani 1 1 d .
O1 O 0.80992(14) 0.70791(17) 0.22643(12) 0.0340(5) Uani 1 1 d .
O2 O 0.79880(13) 0.92122(18) -0.10439(13) 0.0347(5) Uani 1 1 d .
O3 O 0.66762(13) 0.60277(18) -0.11353(13) 0.0365(5) Uani 1 1 d .
C1 C 0.62157(18) 0.8144(3) 0.05816(18) 0.0299(6) Uani 1 1 d .
C2 C 0.5373(2) 0.8584(3) 0.0430(2) 0.0433(8) Uani 1 1 d .
H2 H 0.5153 0.8758 -0.0119 0.052 Uiso 1 1 calc R
C3 C 0.4877(2) 0.8756(4) 0.1110(3) 0.0576(10) Uani 1 1 d .
H3 H 0.4305 0.9058 0.1031 0.069 Uiso 1 1 calc R
C4 C 0.5210(2) 0.8490(4) 0.1914(2) 0.0570(10) Uani 1 1 d .
H4 H 0.4867 0.8606 0.2380 0.068 Uiso 1 1 calc R
C5 C 0.6040(2) 0.8057(3) 0.2022(2) 0.0496(9) Uani 1 1 d .
H5 H 0.6267 0.7872 0.2567 0.059 Uiso 1 1 calc R
C6 C 0.91383(18) 0.6729(2) 0.00130(18) 0.0290(6) Uani 1 1 d .
C7 C 0.9897(2) 0.6545(3) -0.0418(2) 0.0385(7) Uani 1 1 d .
H7 H 0.9893 0.6611 -0.1007 0.046 Uiso 1 1 calc R
C8 C 1.0651(2) 0.6266(3) 0.0048(2) 0.0461(8) Uani 1 1 d .
H8 H 1.1172 0.6116 -0.0224 0.055 Uiso 1 1 calc R
C9 C 1.0651(2) 0.6203(3) 0.0920(2) 0.0464(9) Uani 1 1 d .
H9 H 1.1172 0.6023 0.1240 0.056 Uiso 1 1 calc R
C10 C 0.9887(2) 0.6405(3) 0.1308(2) 0.0393(8) Uani 1 1 d .
H10 H 0.9884 0.6369 0.1898 0.047 Uiso 1 1 calc R
C11 C 0.8104(3) 0.5980(4) 0.2704(2) 0.0716(14) Uani 1 1 d .
H11A H 0.8425 0.5400 0.2396 0.086 Uiso 1 1 calc R
H11B H 0.7502 0.5706 0.2767 0.086 Uiso 1 1 calc R
C12 C 0.8562(4) 0.6216(4) 0.3553(3) 0.0790(14) Uani 1 1 d .
H12A H 0.8350 0.5700 0.3985 0.095 Uiso 1 1 calc R
H12B H 0.9202 0.6134 0.3533 0.095 Uiso 1 1 calc R
C13 C 0.8323(5) 0.7371(4) 0.3706(2) 0.099(2) Uani 1 1 d .
H13A H 0.8731 0.7725 0.4130 0.119 Uiso 1 1 calc R
H13B H 0.7723 0.7417 0.3901 0.119 Uiso 1 1 calc R
C14 C 0.8381(3) 0.7960(3) 0.2852(2) 0.0643(12) Uani 1 1 d .
H14A H 0.7991 0.8630 0.2804 0.077 Uiso 1 1 calc R
H14B H 0.8986 0.8204 0.2762 0.077 Uiso 1 1 calc R
C15 C 0.8927(2) 0.9414(3) -0.1132(2) 0.0458(8) Uani 1 1 d .
H15A H 0.9138 0.8988 -0.1612 0.055 Uiso 1 1 calc R
H15B H 0.9272 0.9184 -0.0621 0.055 Uiso 1 1 calc R
C16 C 0.8990(3) 1.0689(3) -0.1272(3) 0.0629(11) Uani 1 1 d .
H16A H 0.8894 1.0879 -0.1870 0.075 Uiso 1 1 calc R
H16B H 0.9566 1.0984 -0.1067 0.075 Uiso 1 1 calc R
C17 C 0.8265(3) 1.1172(3) -0.0768(3) 0.0582(10) Uani 1 1 d .
H17A H 0.8455 1.1241 -0.0171 0.070 Uiso 1 1 calc R
H17B H 0.8073 1.1927 -0.0981 0.070 Uiso 1 1 calc R
C18 C 0.7546(2) 1.0296(3) -0.0896(2) 0.0418(8) Uani 1 1 d .
H18A H 0.7200 1.0245 -0.0396 0.050 Uiso 1 1 calc R
H18B H 0.7151 1.0501 -0.1381 0.050 Uiso 1 1 calc R
C19 C 0.7060(2) 0.4905(3) -0.1274(2) 0.0495(9) Uani 1 1 d .
H19A H 0.7584 0.4786 -0.0896 0.059 Uiso 1 1 calc R
H19B H 0.7228 0.4828 -0.1857 0.059 Uiso 1 1 calc R
C20 C 0.6352(3) 0.4057(4) -0.1088(3) 0.0742(13) Uani 1 1 d .
H20A H 0.6377 0.3380 -0.1452 0.089 Uiso 1 1 calc R
H20B H 0.6405 0.3811 -0.0498 0.089 Uiso 1 1 calc R
C21 C 0.5517(3) 0.4716(4) -0.1270(3) 0.0742(13) Uani 1 1 d .
H21A H 0.5349 0.4716 -0.1874 0.089 Uiso 1 1 calc R
H21B H 0.5033 0.4397 -0.0962 0.089 Uiso 1 1 calc R
C22 C 0.5755(2) 0.5892(3) -0.0968(3) 0.0523(9) Uani 1 1 d .
H22A H 0.5394 0.6471 -0.1273 0.063 Uiso 1 1 calc R
H22B H 0.5669 0.5966 -0.0365 0.063 Uiso 1 1 calc R

loop_
_atom_site_aniso_label
_atom_site_aniso_U_11
_atom_site_aniso_U_22
_atom_site_aniso_U_33
_atom_site_aniso_U_23
_atom_site_aniso_U_13
_atom_site_aniso_U_12
Ti1 0.0243(3) 0.0333(3) 0.0197(3) 0.0012(2) 0.00025(19) 0.0040(2)
Ti2 0.0254(3) 0.0373(3) 0.0189(3) 0.0011(2) -0.0005(2) 0.0024(2)
Cl1 0.0426(4) 0.0353(4) 0.0332(4) -0.0004(3) 0.0011(3) -0.0015(3)
Cl2 0.0537(5) 0.0383(4) 0.0327(4) 0.0025(3) -0.0026(4) -0.0081(4)
Cl3 0.0534(5) 0.0663(6) 0.0312(4) -0.0107(4) 0.0162(4) -0.0074(4)
Cl4 0.0411(5) 0.0580(5) 0.0413(5) 0.0091(4) -0.0180(4) 0.0029(4)
N1 0.0319(14) 0.0473(16) 0.0264(13) 0.0002(11) 0.0047(11) 0.0026(12)
N2 0.0243(12) 0.0386(14) 0.0256(12) 0.0020(10) 0.0002(10) 0.0040(11)
N3 0.0278(13) 0.0389(14) 0.0283(13) -0.0023(11) -0.0037(10) 0.0077(11)
N4 0.0252(12) 0.0379(14) 0.0255(12) -0.0009(10) 0.0020(10) 0.0053(10)
O1 0.0448(12) 0.0340(11) 0.0226(10) 0.0022(8) -0.0030(9) 0.0013(9)
O2 0.0286(11) 0.0396(12) 0.0359(12) 0.0027(9) 0.0018(9) -0.0005(9)
O3 0.0306(11) 0.0405(12) 0.0385(12) -0.0031(10) 0.0034(9) -0.0018(9)
C1 0.0280(15) 0.0335(16) 0.0282(15) -0.0020(12) 0.0017(12) 0.0004(12)
C2 0.0298(17) 0.056(2) 0.0432(19) -0.0058(16) -0.0045(14) 0.0106(15)
C3 0.0288(18) 0.078(3) 0.066(3) -0.011(2) 0.0082(17) 0.0131(18)
C4 0.041(2) 0.082(3) 0.049(2) -0.010(2) 0.0189(17) 0.0045(19)
C5 0.046(2) 0.072(3) 0.0316(18) -0.0023(17) 0.0106(15) 0.0005(18)
C6 0.0263(15) 0.0300(15) 0.0305(16) -0.0012(12) -0.0005(12) 0.0029(12)
C7 0.0364(17) 0.0441(19) 0.0353(17) -0.0016(14) 0.0064(14) 0.0062(15)
C8 0.0272(17) 0.053(2) 0.059(2) -0.0045(18) 0.0046(15) 0.0069(15)
C9 0.0307(18) 0.052(2) 0.055(2) -0.0075(17) -0.0091(15) 0.0083(15)
C10 0.0361(18) 0.0446(19) 0.0357(17) -0.0041(14) -0.0105(14) 0.0088(14)
C11 0.116(4) 0.060(3) 0.036(2) 0.0174(18) -0.022(2) -0.029(3)
C12 0.115(4) 0.074(3) 0.045(2) 0.014(2) -0.021(2) -0.013(3)
C13 0.198(6) 0.073(3) 0.022(2) -0.003(2) -0.022(3) 0.039(4)
C14 0.120(4) 0.041(2) 0.0295(19) -0.0041(16) -0.018(2) 0.005(2)
C15 0.0328(18) 0.053(2) 0.052(2) 0.0017(17) 0.0080(15) -0.0057(15)
C16 0.053(2) 0.059(3) 0.078(3) 0.008(2) 0.008(2) -0.016(2)
C17 0.058(2) 0.045(2) 0.071(3) 0.0000(19) -0.005(2) -0.0012(18)
C18 0.0450(19) 0.0385(18) 0.0421(19) 0.0047(15) 0.0042(15) 0.0069(15)
C19 0.060(2) 0.040(2) 0.048(2) -0.0079(16) 0.0024(17) 0.0059(17)
C20 0.110(4) 0.047(2) 0.068(3) -0.014(2) 0.024(3) -0.018(3)
C21 0.072(3) 0.080(3) 0.073(3) -0.015(2) 0.021(2) -0.036(3)
C22 0.0361(19) 0.060(2) 0.061(2) -0.0010(19) 0.0071(17) -0.0079(17)

loop_
_atom_type_symbol
_atom_type_description
_atom_type_scat_dispersion_real
_atom_type_scat_dispersion_imag
_atom_type_scat_source
C C 0.0033 0.0016 'International Tables Vol C Tables 4.2.6.8 and 6.1.1.4'
H H 0.0000 0.0000 'International Tables Vol C Tables 4.2.6.8 and 6.1.1.4'
N N 0.0061 0.0033 'International Tables Vol C Tables 4.2.6.8 and 6.1.1.4'
O O 0.0106 0.0060 'International Tables Vol C Tables 4.2.6.8 and 6.1.1.4'
Cl Cl 0.1484 0.1585 'International Tables Vol C Tables 4.2.6.8 and 6.1.1.4'
Ti Ti 0.2776 0.4457 'International Tables Vol C Tables 4.2.6.8 and 6.1.1.4'

loop_
_geom_angle_atom_site_label_1
_geom_angle_atom_site_label_2
_geom_angle_atom_site_label_3
_geom_angle
N2 Ti1 N4 75.36(9)
N2 Ti1 N3 137.37(9)
N4 Ti1 N3 62.22(9)
N2 Ti1 N1 62.25(9)
N4 Ti1 N1 137.45(9)
N3 Ti1 N1 160.33(9)
N2 Ti1 O1 142.19(9)
N4 Ti1 O1 142.45(9)
N3 Ti1 O1 80.30(8)
N1 Ti1 O1 80.02(9)
N2 Ti1 Cl1 92.41(8)
N4 Ti1 Cl1 95.24(7)
N3 Ti1 Cl1 87.64(7)
N1 Ti1 Cl1 90.26(8)
O1 Ti1 Cl1 84.90(6)
N2 Ti1 Cl2 95.62(7)
N4 Ti1 Cl2 92.59(7)
N3 Ti1 Cl2 90.50(8)
N1 Ti1 Cl2 88.18(8)
O1 Ti1 Cl2 85.08(6)
Cl1 Ti1 Cl2 169.98(3)
N2 Ti1 Ti2 37.83(7)
N4 Ti1 Ti2 37.53(7)
N3 Ti1 Ti2 99.68(7)
N1 Ti1 Ti2 99.99(7)
O1 Ti1 Ti2 179.89(7)
Cl1 Ti1 Ti2 95.21(3)
Cl2 Ti1 Ti2 94.82(3)
N4 Ti2 N2 85.85(10)
N4 Ti2 O2 90.88(10)
N2 Ti2 O2 95.33(10)
N4 Ti2 O3 97.89(10)
N2 Ti2 O3 90.71(10)
O2 Ti2 O3 169.69(8)
N4 Ti2 Cl3 92.01(8)
N2 Ti2 Cl3 175.60(8)
O2 Ti2 Cl3 88.54(6)
O3 Ti2 Cl3 85.77(6)
N4 Ti2 Cl4 175.20(8)
N2 Ti2 Cl4 92.06(8)
O2 Ti2 Cl4 85.00(6)
O3 Ti2 Cl4 86.44(7)
Cl3 Ti2 Cl4 90.36(4)
N4 Ti2 Ti1 43.17(7)
N2 Ti2 Ti1 42.68(7)
O2 Ti2 Ti1 94.70(6)
O3 Ti2 Ti1 95.40(6)
Cl3 Ti2 Ti1 135.01(4)
Cl4 Ti2 Ti1 134.63(3)
C5 N1 C1 119.8(3)
C5 N1 Ti1 149.0(2)
C1 N1 Ti1 91.16(17)
C1 N2 Ti2 162.9(2)
C1 N2 Ti1 97.05(17)
Ti2 N2 Ti1 99.48(11)
C10 N3 C6 120.5(3)
C10 N3 Ti1 146.4(2)
C6 N3 Ti1 92.24(16)
C6 N4 Ti2 162.8(2)
C6 N4 Ti1 96.27(17)
Ti2 N4 Ti1 99.30(10)
C14 O1 C11 108.7(2)
C14 O1 Ti1 126.56(19)
C11 O1 Ti1 124.58(19)
C18 O2 C15 109.8(2)
C18 O2 Ti2 124.13(18)
C15 O2 Ti2 125.64(19)
C22 O3 C19 109.3(3)
C22 O3 Ti2 124.0(2)
C19 O3 Ti2 125.82(19)
N1 C1 N2 109.5(2)
N1 C1 C2 121.8(3)
N2 C1 C2 128.7(3)
C3 C2 C1 117.4(3)
C3 C2 H2 121.3
C1 C2 H2 121.3
C2 C3 C4 120.6(3)
C2 C3 H3 119.7
C4 C3 H3 119.7
C5 C4 C3 119.2(3)
C5 C4 H4 120.4
C3 C4 H4 120.4
N1 C5 C4 121.2(3)
N1 C5 H5 119.4
C4 C5 H5 119.4
N3 C6 N4 108.9(2)
N3 C6 C7 121.5(3)
N4 C6 C7 129.5(3)
C8 C7 C6 117.5(3)
C8 C7 H7 121.2
C6 C7 H7 121.2
C7 C8 C9 120.5(3)
C7 C8 H8 119.8
C9 C8 H8 119.8
C10 C9 C8 119.2(3)
C10 C9 H9 120.4
C8 C9 H9 120.4
N3 C10 C9 120.7(3)
N3 C10 H10 119.6
C9 C10 H10 119.6
O1 C11 C12 105.0(3)
O1 C11 H11A 110.7
C12 C11 H11A 110.7
O1 C11 H11B 110.7
C12 C11 H11B 110.7
H11A C11 H11B 108.8
C13 C12 C11 102.5(4)
C13 C12 H12A 111.3
C11 C12 H12A 111.3
C13 C12 H12B 111.3
C11 C12 H12B 111.3
H12A C12 H12B 109.2
C12 C13 C14 104.1(4)
C12 C13 H13A 110.9
C14 C13 H13A 110.9
C12 C13 H13B 110.9
C14 C13 H13B 110.9
H13A C13 H13B 109.0
O1 C14 C13 103.2(3)
O1 C14 H14A 111.1
C13 C14 H14A 111.1
O1 C14 H14B 111.1
C13 C14 H14B 111.1
H14A C14 H14B 109.1
O2 C15 C16 104.1(3)
O2 C15 H15A 110.9
C16 C15 H15A 110.9
O2 C15 H15B 110.9
C16 C15 H15B 110.9
H15A C15 H15B 109.0
C15 C16 C17 103.5(3)
C15 C16 H16A 111.1
C17 C16 H16A 111.1
C15 C16 H16B 111.1
C17 C16 H16B 111.1
H16A C16 H16B 109.0
C18 C17 C16 102.9(3)
C18 C17 H17A 111.2
C16 C17 H17A 111.2
C18 C17 H17B 111.2
C16 C17 H17B 111.2
H17A C17 H17B 109.1
O2 C18 C17 105.7(3)
O2 C18 H18A 110.6
C17 C18 H18A 110.6
O2 C18 H18B 110.6
C17 C18 H18B 110.6
H18A C18 H18B 108.7
O3 C19 C20 105.2(3)
O3 C19 H19A 110.7
C20 C19 H19A 110.7
O3 C19 H19B 110.7
C20 C19 H19B 110.7
H19A C19 H19B 108.8
C21 C20 C19 103.6(3)
C21 C20 H20A 111.0
C19 C20 H20A 111.0
C21 C20 H20B 111.0
C19 C20 H20B 111.0
H20A C20 H20B 109.0
C22 C21 C20 102.7(3)
C22 C21 H21A 111.2
C20 C21 H21A 111.2
C22 C21 H21B 111.2
C20 C21 H21B 111.2
H21A C21 H21B 109.1
O3 C22 C21 105.1(3)
O3 C22 H22A 110.7
C21 C22 H22A 110.7
O3 C22 H22B 110.7
C21 C22 H22B 110.7
H22A C22 H22B 108.8

loop_
_geom_bond_atom_site_label_1
_geom_bond_atom_site_label_2
_geom_bond_distance
Ti1 N2 2.066(2)
Ti1 N4 2.084(2)
Ti1 N3 2.190(2)
Ti1 N1 2.208(3)
Ti1 O1 2.243(2)
Ti1 Cl1 2.3308(12)
Ti1 Cl2 2.3385(12)
Ti1 Ti2 3.0057(13)
Ti2 N4 1.855(2)
Ti2 N2 1.869(2)
Ti2 O2 2.103(2)
Ti2 O3 2.121(2)
Ti2 Cl3 2.4141(11)
Ti2 Cl4 2.4392(11)
N1 C5 1.339(4)
N1 C1 1.347(4)
N2 C1 1.361(4)
N3 C10 1.335(4)
N3 C6 1.347(4)
N4 C6 1.369(4)
O1 C14 1.436(4)
O1 C11 1.458(4)
O2 C18 1.455(4)
O2 C15 1.461(4)
O3 C22 1.449(4)
O3 C19 1.453(4)
C1 C2 1.388(4)
C2 C3 1.369(5)
C2 H2 0.9400
C3 C4 1.385(6)
C3 H3 0.9400
C4 C5 1.360(5)
C4 H4 0.9400
C5 H5 0.9400
C6 C7 1.391(4)
C7 C8 1.368(5)
C7 H7 0.9400
C8 C9 1.390(5)
C8 H8 0.9400
C9 C10 1.366(5)
C9 H9 0.9400
C10 H10 0.9400
C11 C12 1.510(5)
C11 H11A 0.9800
C11 H11B 0.9800
C12 C13 1.418(6)
C12 H12A 0.9800
C12 H12B 0.9800
C13 C14 1.530(5)
C13 H13A 0.9800
C13 H13B 0.9800
C14 H14A 0.9800
C14 H14B 0.9800
C15 C16 1.504(5)
C15 H15A 0.9800
C15 H15B 0.9800
C16 C17 1.508(6)
C16 H16A 0.9800
C16 H16B 0.9800
C17 C18 1.499(5)
C17 H17A 0.9800
C17 H17B 0.9800
C18 H18A 0.9800
C18 H18B 0.9800
C19 C20 1.502(5)
C19 H19A 0.9800
C19 H19B 0.9800
C20 C21 1.497(6)
C20 H20A 0.9800
C20 H20B 0.9800
C21 C22 1.488(5)
C21 H21A 0.9800
C21 H21B 0.9800
C22 H22A 0.9800
C22 H22B 0.9800

loop_
_geom_torsion_atom_site_label_1
_geom_torsion_atom_site_label_2
_geom_torsion_atom_site_label_3
_geom_torsion_atom_site_label_4
_geom_torsion
N2 Ti1 Ti2 N4 179.05(16)
N3 Ti1 Ti2 N4 3.35(13)
N1 Ti1 Ti2 N4 -176.99(14)
O1 Ti1 Ti2 N4 -81(56)
Cl1 Ti1 Ti2 N4 91.83(12)
Cl2 Ti1 Ti2 N4 -87.99(12)
N4 Ti1 Ti2 N2 -179.05(16)
N3 Ti1 Ti2 N2 -175.70(13)
N1 Ti1 Ti2 N2 3.96(13)
O1 Ti1 Ti2 N2 100(39)
Cl1 Ti1 Ti2 N2 -87.22(12)
Cl2 Ti1 Ti2 N2 92.96(12)
N2 Ti1 Ti2 O2 92.77(13)
N4 Ti1 Ti2 O2 -86.27(13)
N3 Ti1 Ti2 O2 -82.93(9)
N1 Ti1 Ti2 O2 96.74(9)
O1 Ti1 Ti2 O2 -167(100)
Cl1 Ti1 Ti2 O2 5.56(6)
Cl2 Ti1 Ti2 O2 -174.26(6)
N2 Ti1 Ti2 O3 -85.18(13)
N4 Ti1 Ti2 O3 95.78(13)
N3 Ti1 Ti2 O3 99.12(9)
N1 Ti1 Ti2 O3 -81.21(9)
O1 Ti1 Ti2 O3 15(39)
Cl1 Ti1 Ti2 O3 -172.39(6)
Cl2 Ti1 Ti2 O3 7.79(6)
N2 Ti1 Ti2 Cl3 -174.59(12)
N4 Ti1 Ti2 Cl3 6.36(12)
N3 Ti1 Ti2 Cl3 9.71(8)
N1 Ti1 Ti2 Cl3 -170.62(8)
O1 Ti1 Ti2 Cl3 -74(56)
Cl1 Ti1 Ti2 Cl3 98.19(5)
Cl2 Ti1 Ti2 Cl3 -81.62(5)
N2 Ti1 Ti2 Cl4 5.16(12)
N4 Ti1 Ti2 Cl4 -173.89(12)
N3 Ti1 Ti2 Cl4 -170.54(8)
N1 Ti1 Ti2 Cl4 9.12(9)
O1 Ti1 Ti2 Cl4 106(39)
Cl1 Ti1 Ti2 Cl4 -82.06(5)
Cl2 Ti1 Ti2 Cl4 98.12(5)
N2 Ti1 N1 C5 178.8(5)
N4 Ti1 N1 C5 173.3(4)
N3 Ti1 N1 C5 -5.0(7)
O1 Ti1 N1 C5 -3.9(5)
Cl1 Ti1 N1 C5 -88.6(5)
Cl2 Ti1 N1 C5 81.4(5)
Ti2 Ti1 N1 C5 176.0(5)
N2 Ti1 N1 C1 0.05(17)
N4 Ti1 N1 C1 -5.4(3)
N3 Ti1 N1 C1 176.3(3)
O1 Ti1 N1 C1 177.42(19)
Cl1 Ti1 N1 C1 92.64(17)
Cl2 Ti1 N1 C1 -97.27(17)
Ti2 Ti1 N1 C1 -2.69(18)
N4 Ti2 N2 C1 -165.4(7)
O2 Ti2 N2 C1 104.1(7)
O3 Ti2 N2 C1 -67.6(7)
Cl3 Ti2 N2 C1 -104.5(11)
Cl4 Ti2 N2 C1 18.9(7)
Ti1 Ti2 N2 C1 -164.8(8)
N4 Ti2 N2 Ti1 -0.65(11)
O2 Ti2 N2 Ti1 -91.16(10)
O3 Ti2 N2 Ti1 97.20(10)
Cl3 Ti2 N2 Ti1 60.3(10)
Cl4 Ti2 N2 Ti1 -176.33(8)
N4 Ti1 N2 C1 176.1(2)
N3 Ti1 N2 C1 -178.20(17)
N1 Ti1 N2 C1 -0.05(17)
O1 Ti1 N2 C1 -4.3(3)
Cl1 Ti1 N2 C1 -89.07(17)
Cl2 Ti1 N2 C1 84.91(17)
Ti2 Ti1 N2 C1 175.5(2)
N4 Ti1 N2 Ti2 0.60(10)
N3 Ti1 N2 Ti2 6.26(19)
N1 Ti1 N2 Ti2 -175.59(15)
O1 Ti1 N2 Ti2 -179.83(9)
Cl1 Ti1 N2 Ti2 95.39(9)
Cl2 Ti1 N2 Ti2 -90.62(9)
N2 Ti1 N3 C10 165.0(4)
N4 Ti1 N3 C10 171.2(4)
N1 Ti1 N3 C10 -10.2(6)
O1 Ti1 N3 C10 -11.3(4)
Cl1 Ti1 N3 C10 74.0(4)
Cl2 Ti1 N3 C10 -96.2(4)
Ti2 Ti1 N3 C10 168.9(4)
N2 Ti1 N3 C6 -2.5(2)
N4 Ti1 N3 C6 3.66(17)
N1 Ti1 N3 C6 -177.7(3)
O1 Ti1 N3 C6 -178.76(18)
Cl1 Ti1 N3 C6 -93.53(17)
Cl2 Ti1 N3 C6 96.32(17)
Ti2 Ti1 N3 C6 1.35(18)
N2 Ti2 N4 C6 -153.9(7)
O2 Ti2 N4 C6 -58.6(7)
O3 Ti2 N4 C6 115.9(7)
Cl3 Ti2 N4 C6 29.9(7)
Cl4 Ti2 N4 C6 -89.6(12)
Ti1 Ti2 N4 C6 -154.6(8)
N2 Ti2 N4 Ti1 0.65(11)
O2 Ti2 N4 Ti1 95.93(10)
O3 Ti2 N4 Ti1 -89.50(10)
Cl3 Ti2 N4 Ti1 -175.50(8)
Cl4 Ti2 N4 Ti1 64.9(10)
N2 Ti1 N4 C6 172.05(19)
N3 Ti1 N4 C6 -3.62(16)
N1 Ti1 N4 C6 177.04(17)
O1 Ti1 N4 C6 -7.5(3)
Cl1 Ti1 N4 C6 80.93(17)
Cl2 Ti1 N4 C6 -92.82(17)
Ti2 Ti1 N4 C6 172.7(2)
N2 Ti1 N4 Ti2 -0.60(10)
N3 Ti1 N4 Ti2 -176.27(15)
N1 Ti1 N4 Ti2 4.4(2)
O1 Ti1 N4 Ti2 179.82(10)
Cl1 Ti1 N4 Ti2 -91.73(10)
Cl2 Ti1 N4 Ti2 94.53(10)
N2 Ti1 O1 C14 -77.9(3)
N4 Ti1 O1 C14 101.4(3)
N3 Ti1 O1 C14 97.9(3)
N1 Ti1 O1 C14 -81.7(3)
Cl1 Ti1 O1 C14 9.5(3)
Cl2 Ti1 O1 C14 -170.7(3)
Ti2 Ti1 O1 C14 -178(100)
N2 Ti1 O1 C11 106.9(3)
N4 Ti1 O1 C11 -73.8(3)
N3 Ti1 O1 C11 -77.3(3)
N1 Ti1 O1 C11 103.1(3)
Cl1 Ti1 O1 C11 -165.8(3)
Cl2 Ti1 O1 C11 14.1(3)
Ti2 Ti1 O1 C11 7(39)
N4 Ti2 O2 C18 -130.7(2)
N2 Ti2 O2 C18 -44.8(2)
O3 Ti2 O2 C18 80.9(5)
Cl3 Ti2 O2 C18 137.3(2)
Cl4 Ti2 O2 C18 46.8(2)
Ti1 Ti2 O2 C18 -87.7(2)
N4 Ti2 O2 C15 40.8(2)
N2 Ti2 O2 C15 126.7(2)
O3 Ti2 O2 C15 -107.6(5)
Cl3 Ti2 O2 C15 -51.2(2)
Cl4 Ti2 O2 C15 -141.7(2)
Ti1 Ti2 O2 C15 83.9(2)
N4 Ti2 O3 C22 126.8(2)
N2 Ti2 O3 C22 40.9(2)
O2 Ti2 O3 C22 -85.1(5)
Cl3 Ti2 O3 C22 -141.8(2)
Cl4 Ti2 O3 C22 -51.1(2)
Ti1 Ti2 O3 C22 83.4(2)
N4 Ti2 O3 C19 -41.5(2)
N2 Ti2 O3 C19 -127.4(2)
O2 Ti2 O3 C19 106.6(5)
Cl3 Ti2 O3 C19 49.9(2)
Cl4 Ti2 O3 C19 140.5(2)
Ti1 Ti2 O3 C19 -84.9(2)
C5 N1 C1 N2 -179.3(3)
Ti1 N1 C1 N2 -0.1(2)
C5 N1 C1 C2 0.3(5)
Ti1 N1 C1 C2 179.5(3)
Ti2 N2 C1 N1 165.0(6)
Ti1 N2 C1 N1 0.1(3)
Ti2 N2 C1 C2 -14.6(10)
Ti1 N2 C1 C2 -179.5(3)
N1 C1 C2 C3 0.2(5)
N2 C1 C2 C3 179.7(3)
C1 C2 C3 C4 -0.4(6)
C2 C3 C4 C5 0.2(6)
C1 N1 C5 C4 -0.5(5)
Ti1 N1 C5 C4 -179.0(3)
C3 C4 C5 N1 0.3(6)
C10 N3 C6 N4 -177.2(3)
Ti1 N3 C6 N4 -5.2(2)
C10 N3 C6 C7 0.4(5)
Ti1 N3 C6 C7 172.4(3)
Ti2 N4 C6 N3 160.3(6)
Ti1 N4 C6 N3 5.5(2)
Ti2 N4 C6 C7 -17.1(10)
Ti1 N4 C6 C7 -171.8(3)
N3 C6 C7 C8 1.0(5)
N4 C6 C7 C8 178.1(3)
C6 C7 C8 C9 -1.7(5)
C7 C8 C9 C10 1.0(5)
C6 N3 C10 C9 -1.1(5)
Ti1 N3 C10 C9 -166.6(3)
C8 C9 C10 N3 0.4(5)
C14 O1 C11 C12 -9.9(5)
Ti1 O1 C11 C12 166.0(3)
O1 C11 C12 C13 31.9(5)
C11 C12 C13 C14 -40.5(6)
C11 O1 C14 C13 -14.2(5)
Ti1 O1 C14 C13 170.0(3)
C12 C13 C14 O1 34.9(6)
C18 O2 C15 C16 -15.3(4)
Ti2 O2 C15 C16 172.1(2)
O2 C15 C16 C17 32.5(4)
C15 C16 C17 C18 -37.3(4)
C15 O2 C18 C17 -8.1(4)
Ti2 O2 C18 C17 164.6(2)
C16 C17 C18 O2 28.1(4)
C22 O3 C19 C20 -6.1(4)
Ti2 O3 C19 C20 163.6(2)
O3 C19 C20 C21 26.9(4)
C19 C20 C21 C22 -37.1(4)
C19 O3 C22 C21 -17.4(4)
Ti2 O3 C22 C21 172.7(2)
C20 C21 C22 O3 33.7(4)
